data_4101658
loop_
_publ_author_name
'Gao, Shuanhu'
'Wang, Qiaoling'
'Huang, Lily Jun-Shen'
'Lum, Lawrence'
'Chen, Chuo'

_publ_section_title
;
 Chemical and biological studies of nakiterpiosin and nakiterpiosinone.
;
_journal_issue 1
_journal_name_full 'Journal of the American Chemical Society'
_journal_page_first 371
_journal_page_last 383
_journal_paper_doi 10.1021/ja908626k
_journal_volume 132
_journal_year 2010
_chemical_formula_sum 'C15 H18 Cl2 O3'
_chemical_formula_weight 317.19
_chemical_name_systematic
; 
 ? 
;
_space_group_IT_number 14
_symmetry_cell_setting monoclinic
_symmetry_space_group_name_Hall '-P 2yn'
_symmetry_space_group_name_H-M 'P 1 21/n 1'
_atom_sites_solution_hydrogens geom
_atom_sites_solution_primary direct
_atom_sites_solution_secondary difmap
_audit_creation_method SHELXL-97
_cell_angle_alpha 90.00
_cell_angle_beta 92.187(4)
_cell_angle_gamma 90.00
_cell_formula_units_Z 4
_cell_length_a 7.0000(7)
_cell_length_b 17.7274(16)
_cell_length_c 12.3192(14)
_cell_measurement_reflns_used 136
_cell_measurement_temperature 295(2)
_cell_measurement_theta_max 0.2
_cell_measurement_theta_min 0.01
_cell_volume 1527.6(3)
_computing_cell_refinement 'HKL2000 v095.373'
_computing_data_collection 'collect, Nonius 1999'
_computing_data_reduction 'HKL2000 v095.373'
_computing_publication_material 'XCIF (Sheldrick and Bruker 1997)'
_computing_structure_refinement 'SHELXL-97 (Sheldrick, 1997)'
_computing_structure_solution 'SHELXS-97 (Sheldrick, 1990)'
_diffrn_ambient_temperature 295(2)
_diffrn_measured_fraction_theta_full 0.983
_diffrn_measured_fraction_theta_max 0.983
_diffrn_measurement_device_type 'Kappa CCD'
_diffrn_measurement_method Collect
_diffrn_radiation_monochromator graphite
_diffrn_radiation_source 'fine-focus sealed tube'
_diffrn_radiation_type MoK\a
_diffrn_radiation_wavelength 0.71069
_diffrn_reflns_av_R_equivalents 0.0000
_diffrn_reflns_av_sigmaI/netI 0.0721
_diffrn_reflns_limit_h_max 6
_diffrn_reflns_limit_h_min 0
_diffrn_reflns_limit_k_max 17
_diffrn_reflns_limit_k_min 0
_diffrn_reflns_limit_l_max 12
_diffrn_reflns_limit_l_min -12
_diffrn_reflns_number 1558
_diffrn_reflns_theta_full 20.81
_diffrn_reflns_theta_max 20.81
_diffrn_reflns_theta_min 3.13
_exptl_absorpt_coefficient_mu 0.429
_exptl_absorpt_correction_type none
_exptl_crystal_colour colorless
_exptl_crystal_density_diffrn 1.379
_exptl_crystal_density_method 'not measured'
_exptl_crystal_description plate
_exptl_crystal_F_000 664
_exptl_crystal_size_max 0.1
_exptl_crystal_size_mid 0.08
_exptl_crystal_size_min 0.02
_refine_diff_density_max 0.276
_refine_diff_density_min -0.255
_refine_diff_density_rms 0.058
_refine_ls_extinction_method none
_refine_ls_goodness_of_fit_ref 1.047
_refine_ls_hydrogen_treatment constr
_refine_ls_matrix_type full
_refine_ls_number_parameters 182
_refine_ls_number_reflns 1558
_refine_ls_number_restraints 0
_refine_ls_restrained_S_all 1.047
_refine_ls_R_factor_all 0.0949
_refine_ls_R_factor_gt 0.0646
_refine_ls_shift/su_max 0.008
_refine_ls_shift/su_mean 0.003
_refine_ls_structure_factor_coef Fsqd
_refine_ls_weighting_details 'calc w=1/[\s^2^(Fo^2^)+(0.1193P)^2^+0.0908P] where P=(Fo^2^+2Fc^2^)/3'
_refine_ls_weighting_scheme calc
_refine_ls_wR_factor_gt 0.1647
_refine_ls_wR_factor_ref 0.1839
_reflns_number_gt 1110
_reflns_number_total 1558
_reflns_threshold_expression >2sigma(I)
_cod_data_source_file ja908626k_si_003.cif
_cod_data_source_block 15
_cod_original_sg_symbol_H-M 'P 21/n '
_cod_database_code 4101658

loop_
_symmetry_equiv_pos_as_xyz
'x, y, z'
'-x+1/2, y+1/2, -z+1/2'
'-x, -y, -z'
'x-1/2, -y-1/2, z-1/2'

loop_
_atom_site_label
_atom_site_type_symbol
_atom_site_fract_x
_atom_site_fract_y
_atom_site_fract_z
_atom_site_U_iso_or_equiv
_atom_site_adp_type
_atom_site_occupancy
_atom_site_symmetry_multiplicity
_atom_site_calc_flag
_atom_site_refinement_flags
_atom_site_disorder_assembly
_atom_site_disorder_group
Cl1 Cl 0.1596(3) 0.25740(9) 0.35304(13) 0.0898(7) Uani 1 1 d . . .
Cl2 Cl 0.0825(2) 0.41347(9) 0.30312(14) 0.0899(7) Uani 1 1 d . . .
O3 O 0.4425(4) 0.38289(19) -0.0121(3) 0.0582(10) Uani 1 1 d . . .
O4 O -0.0661(5) 0.3524(2) 0.0371(3) 0.0739(12) Uani 1 1 d . . .
H4 H -0.0827 0.3452 -0.0284 0.111 Uiso 1 1 calc R . .
O5 O 0.6844(5) 0.4459(2) -0.0796(3) 0.0722(12) Uani 1 1 d . . .
C1 C 0.0838(8) 0.3200(3) 0.2472(5) 0.0680(16) Uani 1 1 d . . .
H1 H -0.0475 0.3068 0.2242 0.082 Uiso 1 1 calc R . .
C2 C 0.2067(7) 0.3158(3) 0.1493(4) 0.0537(14) Uani 1 1 d . . .
H2 H 0.3347 0.3334 0.1724 0.064 Uiso 1 1 calc R . .
C3 C 0.2270(8) 0.2345(3) 0.1119(4) 0.0571(14) Uani 1 1 d . . .
C4 C 0.0741(8) 0.1952(4) 0.0636(5) 0.0721(17) Uani 1 1 d . . .
H4A H -0.0435 0.2193 0.0546 0.087 Uiso 1 1 calc R . .
C5 C 0.0916(12) 0.1220(4) 0.0288(5) 0.092(2) Uani 1 1 d . . .
H5 H -0.0122 0.0971 -0.0042 0.110 Uiso 1 1 calc R . .
C6 C 0.2636(13) 0.0862(4) 0.0433(6) 0.093(2) Uani 1 1 d . . .
H6 H 0.2766 0.0365 0.0208 0.111 Uiso 1 1 calc R . .
C7 C 0.4182(11) 0.1233(4) 0.0911(6) 0.087(2) Uani 1 1 d . . .
H7 H 0.5341 0.0981 0.1006 0.104 Uiso 1 1 calc R . .
C8 C 0.4041(8) 0.1979(4) 0.1255(5) 0.0669(16) Uani 1 1 d . . .
C9 C 0.5783(8) 0.2353(3) 0.1748(6) 0.086(2) Uani 1 1 d . . .
H9A H 0.6835 0.2005 0.1759 0.129 Uiso 1 1 calc R . .
H9B H 0.5537 0.2507 0.2477 0.129 Uiso 1 1 calc R . .
H9C H 0.6095 0.2787 0.1324 0.129 Uiso 1 1 calc R . .
C10 C 0.1314(6) 0.3698(3) 0.0609(4) 0.0559(14) Uani 1 1 d . . .
H10 H 0.1397 0.4214 0.0892 0.067 Uiso 1 1 calc R . .
C11 C 0.2427(7) 0.3658(3) -0.0431(4) 0.0549(14) Uani 1 1 d . . .
H11 H 0.2331 0.3150 -0.0743 0.066 Uiso 1 1 calc R . .
C12 C 0.1886(7) 0.4239(3) -0.1286(4) 0.0599(15) Uani 1 1 d . . .
H12A H 0.1384 0.4692 -0.0960 0.072 Uiso 1 1 calc R . .
H12B H 0.0945 0.4041 -0.1809 0.072 Uiso 1 1 calc R . .
C13 C 0.3787(7) 0.4395(3) -0.1814(5) 0.0709(17) Uani 1 1 d . . .
H13 H 0.3965 0.3994 -0.2349 0.085 Uiso 1 1 calc R . .
C14 C 0.5229(9) 0.4255(3) -0.0886(5) 0.0604(15) Uani 1 1 d . . .
C15 C 0.4043(8) 0.5128(4) -0.2388(5) 0.089(2) Uani 1 1 d . . .
H15A H 0.3080 0.5178 -0.2960 0.133 Uiso 1 1 calc R . .
H15B H 0.5286 0.5142 -0.2692 0.133 Uiso 1 1 calc R . .
H15C H 0.3927 0.5536 -0.1882 0.133 Uiso 1 1 calc R . .

loop_
_atom_site_aniso_label
_atom_site_aniso_U_11
_atom_site_aniso_U_22
_atom_site_aniso_U_33
_atom_site_aniso_U_23
_atom_site_aniso_U_13
_atom_site_aniso_U_12
Cl1 0.1265(15) 0.0823(13) 0.0612(11) 0.0152(9) 0.0118(9) -0.0020(9)
Cl2 0.1176(14) 0.0771(13) 0.0765(12) -0.0080(9) 0.0237(10) 0.0084(9)
O3 0.059(2) 0.058(2) 0.058(2) 0.006(2) 0.0009(18) 0.0029(17)
O4 0.066(3) 0.079(3) 0.077(3) 0.014(3) -0.005(2) -0.0051(19)
O5 0.056(2) 0.074(3) 0.087(3) 0.015(2) -0.002(2) -0.007(2)
C1 0.073(4) 0.061(4) 0.070(4) 0.010(3) 0.004(3) -0.002(3)
C2 0.054(3) 0.053(4) 0.055(3) 0.003(3) 0.009(3) -0.005(2)
C3 0.061(4) 0.060(4) 0.050(3) 0.012(3) 0.008(3) 0.005(3)
C4 0.081(4) 0.061(5) 0.073(4) -0.002(3) -0.007(3) -0.004(3)
C5 0.124(6) 0.071(5) 0.079(5) -0.007(4) -0.007(4) -0.020(4)
C6 0.142(7) 0.060(5) 0.077(5) -0.001(4) 0.014(5) 0.014(5)
C7 0.108(6) 0.079(6) 0.073(5) 0.015(4) 0.013(4) 0.024(4)
C8 0.081(5) 0.056(4) 0.064(4) 0.014(3) 0.010(3) 0.003(3)
C9 0.062(4) 0.090(5) 0.107(5) 0.027(4) 0.003(4) 0.009(3)
C10 0.051(3) 0.056(4) 0.061(4) 0.006(3) 0.002(3) -0.005(3)
C11 0.054(3) 0.055(3) 0.056(4) -0.002(3) 0.005(3) 0.000(3)
C12 0.060(3) 0.064(4) 0.056(4) 0.008(3) 0.005(3) 0.004(3)
C13 0.072(4) 0.073(4) 0.067(4) 0.012(3) 0.001(3) 0.002(3)
C14 0.068(4) 0.053(4) 0.061(4) 0.005(3) 0.000(4) 0.005(3)
C15 0.081(4) 0.113(6) 0.073(4) 0.035(4) 0.005(3) 0.001(4)

loop_
_atom_type_symbol
_atom_type_description
_atom_type_scat_dispersion_real
_atom_type_scat_dispersion_imag
_atom_type_scat_source
C C 0.0033 0.0016 'International Tables Vol C Tables 4.2.6.8 and 6.1.1.4'
H H 0.0000 0.0000 'International Tables Vol C Tables 4.2.6.8 and 6.1.1.4'
O O 0.0106 0.0060 'International Tables Vol C Tables 4.2.6.8 and 6.1.1.4'
Cl Cl 0.1484 0.1585 'International Tables Vol C Tables 4.2.6.8 and 6.1.1.4'

loop_
_geom_angle_atom_site_label_1
_geom_angle_atom_site_label_2
_geom_angle_atom_site_label_3
_geom_angle
_geom_angle_site_symmetry_1
_geom_angle_site_symmetry_3
_geom_angle_publ_flag
C14 O3 C11 110.7(4) . . ?
C2 C1 Cl1 113.1(4) . . ?
C2 C1 Cl2 111.3(4) . . ?
Cl1 C1 Cl2 107.5(3) . . ?
C1 C2 C3 110.6(4) . . ?
C1 C2 C10 110.3(4) . . ?
C3 C2 C10 114.3(4) . . ?
C4 C3 C8 118.8(5) . . ?
C4 C3 C2 121.6(5) . . ?
C8 C3 C2 119.6(5) . . ?
C5 C4 C3 122.0(6) . . ?
C6 C5 C4 119.1(6) . . ?
C5 C6 C7 120.5(7) . . ?
C6 C7 C8 121.2(6) . . ?
C7 C8 C3 118.4(6) . . ?
C7 C8 C9 118.6(6) . . ?
C3 C8 C9 123.0(6) . . ?
O4 C10 C11 109.7(4) . . ?
O4 C10 C2 108.3(4) . . ?
C11 C10 C2 113.3(4) . . ?
O3 C11 C12 104.6(4) . . ?
O3 C11 C10 106.5(4) . . ?
C12 C11 C10 115.5(4) . . ?
C11 C12 C13 102.7(4) . . ?
C15 C13 C14 114.2(5) . . ?
C15 C13 C12 118.7(5) . . ?
C14 C13 C12 102.4(4) . . ?
O5 C14 O3 121.8(5) . . ?
O5 C14 C13 128.6(5) . . ?
O3 C14 C13 109.6(5) . . ?

loop_
_geom_bond_atom_site_label_1
_geom_bond_atom_site_label_2
_geom_bond_distance
_geom_bond_site_symmetry_2
_geom_bond_publ_flag
Cl1 C1 1.777(6) . ?
Cl2 C1 1.794(6) . ?
O3 C14 1.347(6) . ?
O3 C11 1.468(5) . ?
O4 C10 1.436(5) . ?
O5 C14 1.188(6) . ?
C1 C2 1.510(7) . ?
C2 C3 1.522(7) . ?
C2 C10 1.530(7) . ?
C3 C4 1.391(7) . ?
C3 C8 1.403(7) . ?
C4 C5 1.374(9) . ?
C5 C6 1.367(9) . ?
C6 C7 1.379(9) . ?
C7 C8 1.392(9) . ?
C8 C9 1.497(8) . ?
C10 C11 1.526(7) . ?
C11 C12 1.511(7) . ?
C12 C13 1.529(6) . ?
C13 C15 1.495(7) . ?
C13 C14 1.516(8) . ?
